data_7158367
loop_
_publ_author_name
'Islam, Khadimul'
'Narjinari, Himani'
'Bisarya, Akshara'
'Kumar, Akshai'

_publ_section_title
;
 Multi-fold Sonogashira coupling: a new and convenient approach to obtain
 tetraalkynyl anthracenes with tunable photophysical properties.
;
_journal_issue 44
_journal_name_full 'Organic &amp; biomolecular chemistry'
_journal_page_first 9692
_journal_page_last 9704
_journal_paper_doi 10.1039/d1ob01861b
_journal_volume 19
_journal_year 2021
_chemical_formula_moiety 'C50 H34 O4'
_chemical_formula_sum 'C50 H34 O4'
_chemical_formula_weight 698.77
_chemical_name_common TMPEA
_chemical_name_systematic 2,6,9,10-tetrakis((2-methoxyphenyl)ethynyl)anthracene
_space_group_IT_number 2
_space_group_name_Hall '-P 1'
_space_group_name_H-M_alt 'P -1'
_symmetry_cell_setting triclinic
_symmetry_space_group_name_H-M 'P -1'
_atom_sites_solution_hydrogens geom
_atom_sites_solution_primary direct
_atom_sites_solution_secondary difmap
_audit_creation_method SHELXL-97
_audit_update_record
;
2021-03-17 deposited with the CCDC.	2021-10-19 downloaded from the CCDC.
;
_cell_angle_alpha 75.898(4)
_cell_angle_beta 83.094(4)
_cell_angle_gamma 83.357(4)
_cell_formula_units_Z 1
_cell_length_a 4.6663(5)
_cell_length_b 14.0000(16)
_cell_length_c 14.5094(17)
_cell_measurement_reflns_used 3217
_cell_measurement_temperature 296(2)
_cell_measurement_theta_max 25.00
_cell_measurement_theta_min 2.32
_cell_volume 908.96(18)
_computing_structure_refinement 'SHELXL-97 (Sheldrick, 1997)'
_computing_structure_solution 'SHELXS-97 (Sheldrick, 1990)'
_diffrn_ambient_temperature 296(2)
_diffrn_measured_fraction_theta_full 0.999
_diffrn_measured_fraction_theta_max 0.999
_diffrn_measurement_device_type 'Bruker APEX-II CCD'
_diffrn_radiation_monochromator graphite
_diffrn_radiation_source 'fine-focus sealed tube'
_diffrn_radiation_type MoK\a
_diffrn_radiation_wavelength 0.71073
_diffrn_reflns_av_R_equivalents 0.0933
_diffrn_reflns_av_sigmaI/netI 0.0581
_diffrn_reflns_limit_h_max 5
_diffrn_reflns_limit_h_min -5
_diffrn_reflns_limit_k_max 16
_diffrn_reflns_limit_k_min -16
_diffrn_reflns_limit_l_max 17
_diffrn_reflns_limit_l_min -17
_diffrn_reflns_number 22015
_diffrn_reflns_theta_full 25.00
_diffrn_reflns_theta_max 25.00
_diffrn_reflns_theta_min 2.32
_exptl_absorpt_coefficient_mu 0.079
_exptl_absorpt_process_details SADABS
_exptl_crystal_colour maroon
_exptl_crystal_density_diffrn 1.254
_exptl_crystal_density_method 'not measured'
_exptl_crystal_description needle
_exptl_crystal_F_000 354
_exptl_crystal_preparation Luminescent
_exptl_crystal_recrystallization_method 'Re-crystallisation from solvent: Dichloromethane and Methanol'
_exptl_crystal_size_max 0.28
_exptl_crystal_size_mid 0.25
_exptl_crystal_size_min 0.23
_refine_diff_density_max 0.159
_refine_diff_density_min -0.147
_refine_diff_density_rms 0.032
_refine_ls_extinction_method none
_refine_ls_goodness_of_fit_ref 0.762
_refine_ls_hydrogen_treatment mixed
_refine_ls_matrix_type full
_refine_ls_number_parameters 246
_refine_ls_number_reflns 3217
_refine_ls_number_restraints 0
_refine_ls_restrained_S_all 0.762
_refine_ls_R_factor_all 0.0978
_refine_ls_R_factor_gt 0.0470
_refine_ls_shift/su_max 0.000
_refine_ls_shift/su_mean 0.000
_refine_ls_structure_factor_coef Fsqd
_refine_ls_weighting_details 'calc w=1/[\s^2^(Fo^2^)+(0.1000P)^2^+0.5373P] where P=(Fo^2^+2Fc^2^)/3'
_refine_ls_weighting_scheme calc
_refine_ls_wR_factor_gt 0.1239
_refine_ls_wR_factor_ref 0.1609
_reflns_number_gt 1913
_reflns_number_total 3217
_reflns_threshold_expression >2sigma(I)
_cod_data_source_file d1ob01861b2.cif
_cod_data_source_block adki245_0m_a
_cod_depositor_comments 'Adding full bibliography for 7158365--7158370.cif.'
_cod_database_code 7158367

loop_
_symmetry_equiv_pos_as_xyz
'x, y, z'
'-x, -y, -z'

loop_
_atom_site_label
_atom_site_type_symbol
_atom_site_fract_x
_atom_site_fract_y
_atom_site_fract_z
_atom_site_U_iso_or_equiv
_atom_site_adp_type
_atom_site_occupancy
_atom_site_symmetry_multiplicity
_atom_site_calc_flag
_atom_site_refinement_flags
_atom_site_disorder_assembly
_atom_site_disorder_group
O2 O 0.5394(4) 0.97961(13) 0.62725(13) 0.0675(5) Uani 1 1 d . . .
O1 O 0.6488(4) 0.51891(15) 0.80195(14) 0.0764(6) Uani 1 1 d . . .
C2 C 0.1974(4) 0.45895(16) 0.56900(15) 0.0413(6) Uani 1 1 d . . .
C1 C 0.1172(4) 0.40043(16) 0.51169(15) 0.0418(6) Uani 1 1 d . . .
C3 C 0.0810(4) 0.55804(17) 0.55792(15) 0.0423(6) Uani 1 1 d . . .
C24 C 0.5077(5) 0.95362(18) 0.72473(19) 0.0552(6) Uani 1 1 d . . .
C19 C 0.3437(5) 0.87444(18) 0.76502(18) 0.0528(6) Uani 1 1 d . . .
C4 C 0.1591(5) 0.61884(17) 0.61434(16) 0.0464(6) Uani 1 1 d . . .
H4 H 0.2892 0.5925 0.6598 0.056 Uiso 1 1 calc R . .
C8 C 0.3945(5) 0.41937(17) 0.63900(17) 0.0460(6) Uani 1 1 d . . .
C5 C 0.0480(5) 0.71494(18) 0.60363(17) 0.0488(6) Uani 1 1 d . . .
C9 C 0.5565(5) 0.39121(18) 0.70013(18) 0.0507(6) Uani 1 1 d . . .
C18 C 0.2277(5) 0.82255(18) 0.70617(18) 0.0540(7) Uani 1 1 d . . .
C7 C -0.2277(5) 0.69973(17) 0.47877(17) 0.0496(6) Uani 1 1 d . . .
H7 H -0.3568 0.7277 0.4334 0.059 Uiso 1 1 calc R . .
C10 C 0.7448(5) 0.36123(19) 0.77435(17) 0.0527(6) Uani 1 1 d . . .
C17 C 0.1400(5) 0.77484(18) 0.65996(18) 0.0546(7) Uani 1 1 d . . .
C6 C -0.1496(5) 0.75578(18) 0.53417(18) 0.0545(7) Uani 1 1 d . . .
H6 H -0.2259 0.8213 0.5266 0.065 Uiso 1 1 calc R . .
C15 C 0.7916(5) 0.4278(2) 0.82744(18) 0.0587(7) Uani 1 1 d . . .
C23 C 0.6285(6) 1.0002(2) 0.7821(2) 0.0725(8) Uani 1 1 d . . .
H23 H 0.7401 1.0528 0.7554 0.087 Uiso 1 1 calc R . .
C11 C 0.8860(6) 0.2667(2) 0.7961(2) 0.0705(8) Uani 1 1 d . . .
H11 H 0.8580 0.2213 0.7615 0.085 Uiso 1 1 calc R . .
C20 C 0.2996(6) 0.8450(2) 0.86370(19) 0.0697(8) Uani 1 1 d . . .
H20 H 0.1881 0.7926 0.8915 0.084 Uiso 1 1 calc R . .
C22 C 0.5810(7) 0.9673(3) 0.8805(2) 0.0824(10) Uani 1 1 d . . .
H22 H 0.6639 0.9981 0.9194 0.099 Uiso 1 1 calc R . .
C13 C 1.1070(7) 0.3064(3) 0.9195(2) 0.0843(10) Uani 1 1 d . . .
H13 H 1.2275 0.2880 0.9687 0.101 Uiso 1 1 calc R . .
C25 C 0.7272(7) 1.0538(2) 0.5826(2) 0.0789(9) Uani 1 1 d . . .
H25A H 0.6595 1.1139 0.6022 0.118 Uiso 1 1 calc R . .
H25B H 0.7297 1.0652 0.5145 0.118 Uiso 1 1 calc R . .
H25C H 0.9195 1.0324 0.6009 0.118 Uiso 1 1 calc R . .
C14 C 0.9725(7) 0.3994(3) 0.8994(2) 0.0763(9) Uani 1 1 d . . .
H14 H 1.0030 0.4441 0.9344 0.092 Uiso 1 1 calc R . .
C12 C 1.0681(7) 0.2393(3) 0.8687(2) 0.0841(10) Uani 1 1 d . . .
H12 H 1.1626 0.1759 0.8826 0.101 Uiso 1 1 calc R . .
C21 C 0.4174(7) 0.8917(3) 0.9210(2) 0.0814(9) Uani 1 1 d . . .
H21 H 0.3850 0.8716 0.9871 0.098 Uiso 1 1 calc R . .
C16 C 0.7045(9) 0.5940(3) 0.8463(3) 0.1038(12) Uani 1 1 d . . .
H16A H 0.6295 0.5781 0.9122 0.156 Uiso 1 1 calc R . .
H16B H 0.6119 0.6563 0.8147 0.156 Uiso 1 1 calc R . .
H16C H 0.9097 0.5984 0.8418 0.156 Uiso 1 1 calc R . .

loop_
_atom_site_aniso_label
_atom_site_aniso_U_11
_atom_site_aniso_U_22
_atom_site_aniso_U_33
_atom_site_aniso_U_23
_atom_site_aniso_U_13
_atom_site_aniso_U_12
O2 0.0863(13) 0.0618(12) 0.0595(12) -0.0151(9) -0.0128(10) -0.0191(10)
O1 0.0911(14) 0.0692(14) 0.0786(14) -0.0261(11) -0.0332(11) -0.0018(11)
C2 0.0375(12) 0.0475(14) 0.0423(13) -0.0137(11) -0.0044(10) -0.0110(10)
C1 0.0381(12) 0.0445(14) 0.0459(13) -0.0151(11) -0.0015(10) -0.0095(10)
C3 0.0399(12) 0.0469(14) 0.0432(13) -0.0143(11) -0.0008(10) -0.0122(10)
C24 0.0653(16) 0.0486(15) 0.0580(17) -0.0224(13) -0.0145(13) -0.0009(12)
C19 0.0617(15) 0.0481(15) 0.0563(16) -0.0258(12) -0.0118(12) -0.0004(12)
C4 0.0482(13) 0.0511(15) 0.0452(14) -0.0168(11) -0.0068(11) -0.0115(11)
C8 0.0466(13) 0.0454(14) 0.0501(14) -0.0155(11) -0.0056(12) -0.0110(11)
C5 0.0505(14) 0.0510(15) 0.0509(15) -0.0202(12) -0.0031(11) -0.0135(12)
C9 0.0499(14) 0.0519(15) 0.0534(15) -0.0136(12) -0.0076(12) -0.0121(12)
C18 0.0615(16) 0.0482(15) 0.0572(16) -0.0202(13) -0.0075(12) -0.0065(12)
C7 0.0475(14) 0.0470(14) 0.0573(15) -0.0154(12) -0.0102(11) -0.0050(11)
C10 0.0462(14) 0.0610(17) 0.0496(15) -0.0041(13) -0.0086(11) -0.0136(12)
C17 0.0618(16) 0.0497(15) 0.0561(16) -0.0181(13) -0.0032(12) -0.0112(12)
C6 0.0557(15) 0.0455(14) 0.0665(17) -0.0194(13) -0.0071(13) -0.0064(12)
C15 0.0544(15) 0.0697(19) 0.0524(16) -0.0086(14) -0.0125(12) -0.0120(14)
C23 0.085(2) 0.0648(18) 0.081(2) -0.0355(16) -0.0149(16) -0.0155(15)
C11 0.0649(17) 0.0645(19) 0.079(2) -0.0059(16) -0.0150(16) -0.0094(15)
C20 0.089(2) 0.0661(19) 0.0591(18) -0.0244(15) -0.0036(15) -0.0085(15)
C22 0.098(2) 0.093(2) 0.076(2) -0.0525(19) -0.0244(18) -0.006(2)
C13 0.075(2) 0.106(3) 0.065(2) 0.002(2) -0.0277(16) -0.008(2)
C25 0.085(2) 0.0628(18) 0.085(2) -0.0045(16) -0.0095(17) -0.0148(16)
C14 0.0718(19) 0.101(3) 0.0605(18) -0.0148(17) -0.0241(15) -0.0160(18)
C12 0.069(2) 0.083(2) 0.085(2) 0.0130(19) -0.0211(18) 0.0019(17)
C21 0.104(2) 0.090(2) 0.0606(19) -0.0366(18) -0.0134(17) -0.003(2)
C16 0.142(3) 0.087(2) 0.100(3) -0.044(2) -0.030(2) -0.018(2)

loop_
_atom_type_symbol
_atom_type_description
_atom_type_scat_dispersion_real
_atom_type_scat_dispersion_imag
_atom_type_scat_source
C C 0.0033 0.0016 'International Tables Vol C Tables 4.2.6.8 and 6.1.1.4'
H H 0.0000 0.0000 'International Tables Vol C Tables 4.2.6.8 and 6.1.1.4'
O O 0.0106 0.0060 'International Tables Vol C Tables 4.2.6.8 and 6.1.1.4'

loop_
_geom_angle_atom_site_label_1
_geom_angle_atom_site_label_2
_geom_angle_atom_site_label_3
_geom_angle
_geom_angle_site_symmetry_1
_geom_angle_site_symmetry_3
_geom_angle_publ_flag
C24 O2 C25 117.8(2) . . ?
C15 O1 C16 118.8(2) . . ?
C1 C2 C3 120.2(2) . . ?
C1 C2 C8 120.9(2) . . ?
C3 C2 C8 118.95(19) . . ?
C2 C1 C7 121.8(2) . 2_566 ?
C2 C1 C3 119.7(2) . 2_566 ?
C7 C1 C3 118.43(19) 2_566 2_566 ?
C2 C3 C4 121.4(2) . . ?
C2 C3 C1 120.10(19) . 2_566 ?
C4 C3 C1 118.5(2) . 2_566 ?
O2 C24 C23 124.1(2) . . ?
O2 C24 C19 115.6(2) . . ?
C23 C24 C19 120.3(3) . . ?
C20 C19 C24 118.6(2) . . ?
C20 C19 C18 120.5(2) . . ?
C24 C19 C18 120.9(2) . . ?
C5 C4 C3 121.6(2) . . ?
C5 C4 H4 119.2 . . ?
C3 C4 H4 119.2 . . ?
C9 C8 C2 175.9(2) . . ?
C4 C5 C6 119.5(2) . . ?
C4 C5 C17 119.8(2) . . ?
C6 C5 C17 120.6(2) . . ?
C8 C9 C10 177.6(3) . . ?
C17 C18 C19 176.3(3) . . ?
C6 C7 C1 121.6(2) . 2_566 ?
C6 C7 H7 119.2 . . ?
C1 C7 H7 119.2 2_566 . ?
C11 C10 C15 118.2(2) . . ?
C11 C10 C9 122.0(2) . . ?
C15 C10 C9 119.9(2) . . ?
C18 C17 C5 177.2(3) . . ?
C7 C6 C5 120.3(2) . . ?
C7 C6 H6 119.8 . . ?
C5 C6 H6 119.8 . . ?
O1 C15 C14 124.7(3) . . ?
O1 C15 C10 115.1(2) . . ?
C14 C15 C10 120.2(3) . . ?
C24 C23 C22 118.9(3) . . ?
C24 C23 H23 120.5 . . ?
C22 C23 H23 120.5 . . ?
C12 C11 C10 120.9(3) . . ?
C12 C11 H11 119.6 . . ?
C10 C11 H11 119.6 . . ?
C21 C20 C19 121.2(3) . . ?
C21 C20 H20 119.4 . . ?
C19 C20 H20 119.4 . . ?
C21 C22 C23 121.6(3) . . ?
C21 C22 H22 119.2 . . ?
C23 C22 H22 119.2 . . ?
C14 C13 C12 121.0(3) . . ?
C14 C13 H13 119.5 . . ?
C12 C13 H13 119.5 . . ?
O2 C25 H25A 109.5 . . ?
O2 C25 H25B 109.5 . . ?
H25A C25 H25B 109.5 . . ?
O2 C25 H25C 109.5 . . ?
H25A C25 H25C 109.5 . . ?
H25B C25 H25C 109.5 . . ?
C13 C14 C15 120.4(3) . . ?
C13 C14 H14 119.8 . . ?
C15 C14 H14 119.8 . . ?
C13 C12 C11 119.2(3) . . ?
C13 C12 H12 120.4 . . ?
C11 C12 H12 120.4 . . ?
C22 C21 C20 119.3(3) . . ?
C22 C21 H21 120.4 . . ?
C20 C21 H21 120.4 . . ?
O1 C16 H16A 109.5 . . ?
O1 C16 H16B 109.5 . . ?
H16A C16 H16B 109.5 . . ?
O1 C16 H16C 109.5 . . ?
H16A C16 H16C 109.5 . . ?
H16B C16 H16C 109.5 . . ?

loop_
_geom_bond_atom_site_label_1
_geom_bond_atom_site_label_2
_geom_bond_distance
_geom_bond_site_symmetry_2
_geom_bond_publ_flag
O2 C24 1.366(3) . ?
O2 C25 1.418(3) . ?
O1 C15 1.356(3) . ?
O1 C16 1.421(3) . ?
C2 C1 1.407(3) . ?
C2 C3 1.408(3) . ?
C2 C8 1.420(3) . ?
C1 C7 1.417(3) 2_566 ?
C1 C3 1.424(3) 2_566 ?
C3 C4 1.418(3) . ?
C3 C1 1.424(3) 2_566 ?
C24 C23 1.378(3) . ?
C24 C19 1.389(3) . ?
C19 C20 1.387(4) . ?
C19 C18 1.433(3) . ?
C4 C5 1.364(3) . ?
C4 H4 0.9300 . ?
C8 C9 1.198(3) . ?
C5 C6 1.419(3) . ?
C5 C17 1.434(3) . ?
C9 C10 1.425(3) . ?
C18 C17 1.188(3) . ?
C7 C6 1.356(3) . ?
C7 C1 1.417(3) 2_566 ?
C7 H7 0.9300 . ?
C10 C11 1.389(4) . ?
C10 C15 1.396(4) . ?
C6 H6 0.9300 . ?
C15 C14 1.375(4) . ?
C23 C22 1.387(4) . ?
C23 H23 0.9300 . ?
C11 C12 1.386(4) . ?
C11 H11 0.9300 . ?
C20 C21 1.371(4) . ?
C20 H20 0.9300 . ?
C22 C21 1.350(4) . ?
C22 H22 0.9300 . ?
C13 C14 1.358(5) . ?
C13 C12 1.367(5) . ?
C13 H13 0.9300 . ?
C25 H25A 0.9600 . ?
C25 H25B 0.9600 . ?
C25 H25C 0.9600 . ?
C14 H14 0.9300 . ?
C12 H12 0.9300 . ?
C21 H21 0.9300 . ?
C16 H16A 0.9600 . ?
C16 H16B 0.9600 . ?
C16 H16C 0.9600 . ?
